data_1567980
loop_
_publ_author_name
'Zhu, Yun'
'Stollenz, Michael'
'Zarcone, Samuel R.'
'Kharel, Sugam'
'Joshi, Hemant'
'Bhuvanesh, Nattamai'
'Reibenspies, Joseph H.'
'Gladysz, John A.'

_publ_section_title
;
 Syntheses, homeomorphic and configurational isomerizations, and
 structures of macrocyclic aliphatic dibridgehead diphosphines; molecules
 that turn themselves inside out
;
_journal_name_full 'Chemical Science'
_journal_paper_doi 10.1039/D2SC04724A
_journal_year 2022
_chemical_formula_moiety 'C54 H108 P2'
_chemical_formula_sum 'C54 H108 P2'
_chemical_formula_weight 819.34
_space_group_crystal_system monoclinic
_space_group_IT_number 15
_space_group_name_Hall '-C 2yc'
_space_group_name_H-M_alt 'C 1 2/c 1'
_atom_sites_solution_hydrogens geom
_atom_sites_solution_primary direct
_audit_creation_date 2016-08-26
_audit_creation_method
;
Olex2 1.2-beta
(compiled 2016.02.19 svn.r3266 for OlexSys, GUI svn.r5155)
;
_audit_update_record
;
2022-07-14 deposited with the CCDC.	2022-11-16 downloaded from the CCDC.
;
_cell_angle_alpha 90
_cell_angle_beta 96.694(2)
_cell_angle_gamma 90
_cell_formula_units_Z 4
_cell_length_a 45.099(2)
_cell_length_b 12.6445(7)
_cell_length_c 9.3990(5)
_cell_measurement_reflns_used 9968
_cell_measurement_temperature 100.0
_cell_measurement_theta_max 40.397
_cell_measurement_theta_min 3.632
_cell_volume 5323.3(5)
_computing_cell_refinement 'SAINT v8.34A (Bruker, 2013)'
_computing_data_reduction 'SAINT v8.34A (Bruker, 2013)'
_computing_molecular_graphics 'Olex2 (Dolomanov et al., 2009)'
_computing_publication_material 'Olex2 (Dolomanov et al., 2009)'
_computing_structure_refinement 'ShelXL (Sheldrick, 2015)'
_computing_structure_solution 'ShelXT (Sheldrick, 2015)'
_diffrn_ambient_temperature 100.0
_diffrn_measured_fraction_theta_full 0.994
_diffrn_measured_fraction_theta_max 0.994
_diffrn_measurement_device_type 'Bruker APEX-II CCD'
_diffrn_measurement_method '\f and \w scans'
_diffrn_radiation_type CuK\a
_diffrn_radiation_wavelength 1.54178
_diffrn_reflns_av_R_equivalents 0.0658
_diffrn_reflns_av_unetI/netI 0.0281
_diffrn_reflns_Laue_measured_fraction_full 0.994
_diffrn_reflns_Laue_measured_fraction_max 0.994
_diffrn_reflns_limit_h_max 53
_diffrn_reflns_limit_h_min -52
_diffrn_reflns_limit_k_max 14
_diffrn_reflns_limit_k_min -14
_diffrn_reflns_limit_l_max 11
_diffrn_reflns_limit_l_min -10
_diffrn_reflns_number 46796
_diffrn_reflns_point_group_measured_fraction_full 0.994
_diffrn_reflns_point_group_measured_fraction_max 0.994
_diffrn_reflns_theta_full 65.273
_diffrn_reflns_theta_max 65.273
_diffrn_reflns_theta_min 3.632
_diffrn_standards_number 0
_exptl_absorpt_coefficient_mu 0.953
_exptl_absorpt_correction_T_max 0.7479
_exptl_absorpt_correction_T_min 0.6395
_exptl_absorpt_correction_type multi-scan
_exptl_absorpt_process_details
;
SADABS-2014/3 (Bruker,2014/3) was used for absorption correction.
wR2(int) was 0.1170 before and 0.0600 after correction.
The Ratio of minimum to maximum transmission is 0.8551.
The \l/2 correction factor is Not present.
;
_exptl_crystal_colour colourless
_exptl_crystal_colour_primary colourless
_exptl_crystal_density_diffrn 1.022
_exptl_crystal_description plate
_exptl_crystal_F_000 1848
_exptl_crystal_size_max 0.244
_exptl_crystal_size_mid 0.114
_exptl_crystal_size_min 0.047
_refine_diff_density_max 0.387
_refine_diff_density_min -0.300
_refine_diff_density_rms 0.042
_refine_ls_extinction_method none
_refine_ls_goodness_of_fit_ref 1.089
_refine_ls_hydrogen_treatment constr
_refine_ls_matrix_type full
_refine_ls_number_parameters 392
_refine_ls_number_reflns 4543
_refine_ls_number_restraints 1693
_refine_ls_restrained_S_all 1.430
_refine_ls_R_factor_all 0.0741
_refine_ls_R_factor_gt 0.0604
_refine_ls_shift/su_max 0.000
_refine_ls_shift/su_mean 0.000
_refine_ls_structure_factor_coef Fsqd
_refine_ls_weighting_details 'w=1/[\s^2^(Fo^2^)+(0.0661P)^2^+6.3824P] where P=(Fo^2^+2Fc^2^)/3'
_refine_ls_weighting_scheme calc
_refine_ls_wR_factor_gt 0.1447
_refine_ls_wR_factor_ref 0.1557
_reflns_Friedel_coverage 0.000
_reflns_number_gt 3684
_reflns_number_total 4543
_reflns_threshold_expression 'I > 2\s(I)'
_cod_data_source_file d2sc04724a3.cif
_cod_data_source_block hjsk18c
_cod_database_code 1567980
_shelx_space_group_comment
;
The symmetry employed for this shelxl refinement is uniquely defined
by the following loop, which should always be used as a source of
symmetry information in preference to the above space-group names.
They are only intended as comments.
;
_shelx_estimated_absorpt_t_max 0.957
_shelx_estimated_absorpt_t_min 0.801
_olex2_refinement_description
;
1. Fixed Uiso
 At 1.2 times of:
  All C(H,H) groups, All C(H,H,H,H) groups
2. Restrained distances
 C10-C11 \\sim C11-C12 \\sim C12-C13 \\sim C13-C14 \\sim C14-C15 \\sim C15-C16
\\sim C16-C17 \\sim C17-C18
 \\sim C18-C19 \\sim C19-C20 \\sim C20-C21 \\sim C21-C22 \\sim C22-C23 \\sim
C23-C24 \\sim C24-C25 \\sim C25-
 C26 \\sim C26-C27 \\sim C10-C11A \\sim C11A-C12A \\sim C12A-C13A \\sim
C13A-C14A \\sim C14A-C15A ~
 C15A-C16A \\sim C16A-C17A \\sim C17A-C18A \\sim C18A-C19A \\sim C19A-C20A
\\sim C20A-C21A \\sim C21A-
 C22A \\sim C22A-C23A \\sim C23A-C24A \\sim C24A-C25A \\sim C25A-C26A \\sim
C26A-C27
 with sigma of 0.01
 C10-C12 \\sim C11-C13 \\sim C12-C14 \\sim C13-C15 \\sim C14-C16 \\sim C15-C17
\\sim C16-C18 \\sim C17-C19
 \\sim C18-C20 \\sim C19-C21 \\sim C20-C22 \\sim C21-C23 \\sim C22-C24 \\sim
C23-C25 \\sim C24-C26 \\sim C25-
 C27 \\sim C10-C12A \\sim C11A-C13A \\sim C12A-C14A \\sim C13A-C15A \\sim
C14A-C16A \\sim C15A-C17A ~
 C16A-C18A \\sim C17A-C19A \\sim C18A-C20A \\sim C19A-C21A \\sim C20A-C22A
\\sim C21A-C23A \\sim C22A-
 C24A \\sim C23A-C25A \\sim C24A-C26A \\sim C25A-C27
 with sigma of 0.01
3. Uiso/Uaniso restraints and constraints
C11 \\sim C12 \\sim C13 \\sim C14 \\sim C15 \\sim C16 \\sim C17 \\sim C18 \\sim
C19 \\sim C20 \\sim C21 \\sim C22 \\sim C23 \\sim C24 \\sim C25 \\sim C26 \\sim
C11A \\sim C12A \\sim C13A \\sim C14A \\sim C15A \\sim C16A \\sim C17A \\sim
C18A \\sim C19A \\sim C20A \\sim C21A \\sim C22A \\sim C23A \\sim C24A \\sim
C25A \\sim C26A: within 2A with sigma of 0.02 and sigma for terminal atoms of
0.04
Uanis(C11) = Uanis(C11A)
4. Rigid body (RIGU) restrains
 C11, C12, C13, C14, C15, C16, C17, C18, C19, C20, C21, C22, C23, C24, C25,
 C26, C11A, C12A, C13A, C14A, C15A, C16A, C17A, C18A, C19A, C20A, C21A, C22A,
 C23A, C24A, C25A, C26A
 with sigma for 1-2 distances of 0.02 and sigma for 1-3 distances of 0.02
5. Others
 Sof(H10C)=Sof(H10D)=Sof(H27C)=Sof(H27D)=Sof(C11A)=Sof(H11C)=Sof(H11D)=
 Sof(C12A)=Sof(H12C)=Sof(H12D)=Sof(C13A)=Sof(H13C)=Sof(H13D)=Sof(C14A)=
 Sof(H14C)=Sof(H14D)=Sof(C15A)=Sof(H15C)=Sof(H15D)=Sof(C16A)=Sof(H16C)=
 Sof(H16D)=Sof(C17A)=Sof(H17C)=Sof(H17D)=Sof(C18A)=Sof(H18C)=Sof(H18D)=
 Sof(C19A)=Sof(H19C)=Sof(H19D)=Sof(C20A)=Sof(H20C)=Sof(H20D)=Sof(C21A)=
 Sof(H21C)=Sof(H21D)=Sof(C22A)=Sof(H22C)=Sof(H22D)=Sof(C23A)=Sof(H23C)=
 Sof(H23D)=Sof(C24A)=Sof(H24C)=Sof(H24D)=Sof(C25A)=Sof(H25C)=Sof(H25D)=
 Sof(C26A)=Sof(H26C)=Sof(H26D)=1-FVAR(1)
 Sof(H10A)=Sof(H10B)=Sof(H27A)=Sof(H27B)=Sof(C11)=Sof(H11A)=Sof(H11B)=Sof(C12)=
 Sof(H12A)=Sof(H12B)=Sof(C13)=Sof(H13A)=Sof(H13B)=Sof(C14)=Sof(H14A)=Sof(H14B)=
 Sof(C15)=Sof(H15A)=Sof(H15B)=Sof(C16)=Sof(H16A)=Sof(H16B)=Sof(C17)=Sof(H17A)=
 Sof(H17B)=Sof(C18)=Sof(H18A)=Sof(H18B)=Sof(C19)=Sof(H19A)=Sof(H19B)=Sof(C20)=
 Sof(H20A)=Sof(H20B)=Sof(C21)=Sof(H21A)=Sof(H21B)=Sof(C22)=Sof(H22A)=Sof(H22B)=
 Sof(C23)=Sof(H23A)=Sof(H23B)=Sof(C24)=Sof(H24A)=Sof(H24B)=Sof(C25)=Sof(H25A)=
 Sof(H25B)=Sof(C26)=Sof(H26A)=Sof(H26B)=FVAR(1)
6.a Secondary CH2 refined with riding coordinates:
 C1(H1A,H1B), C2(H2A,H2B), C3(H3A,H3B), C4(H4A,H4B), C5(H5A,H5B), C6(H6A,H6B),
 C7(H7A,H7B), C8(H8A,H8B), C9(H9A,H9B), C10(H10A,H10B), C10(H10C,H10D),
 C27(H27A,H27B), C27(H27C,H27D), C11(H11A,H11B), C12(H12A,H12B), C13(H13A,H13B),
  C14(H14A,H14B), C15(H15A,H15B), C16(H16A,H16B), C17(H17A,H17B), C18(H18A,
 H18B), C19(H19A,H19B), C20(H20A,H20B), C21(H21A,H21B), C22(H22A,H22B),
 C23(H23A,H23B), C24(H24A,H24B), C25(H25A,H25B), C26(H26A,H26B), C11A(H11C,
 H11D), C12A(H12C,H12D), C13A(H13C,H13D), C14A(H14C,H14D), C15A(H15C,H15D),
 C16A(H16C,H16D), C17A(H17C,H17D), C18A(H18C,H18D), C19A(H19C,H19D), C20A(H20C,
 H20D), C21A(H21C,H21D), C22A(H22C,H22D), C23A(H23C,H23D), C24A(H24C,H24D),
 C25A(H25C,H25D), C26A(H26C,H26D)
;
_shelx_shelxl_version_number 2014/7
_olex2_submission_special_instructions 'No special instructions were received'

loop_
_space_group_symop_operation_xyz
'x, y, z'
'-x, y, -z+1/2'
'x+1/2, y+1/2, z'
'-x+1/2, y+1/2, -z+1/2'
'-x, -y, -z'
'x, -y, z-1/2'
'-x+1/2, -y+1/2, -z'
'x+1/2, -y+1/2, z-1/2'

loop_
_atom_site_label
_atom_site_type_symbol
_atom_site_fract_x
_atom_site_fract_y
_atom_site_fract_z
_atom_site_U_iso_or_equiv
_atom_site_adp_type
_atom_site_occupancy
_atom_site_site_symmetry_order
_atom_site_calc_flag
_atom_site_refinement_flags_posn
_atom_site_refinement_flags_adp
_atom_site_refinement_flags_occupancy
_atom_site_disorder_assembly
_atom_site_disorder_group
P1 P 0.29973(2) 0.77393(5) 0.07680(7) 0.0435(2) Uani 1 1 d . . . . .
C1 C 0.29874(5) 0.63206(18) 0.0292(2) 0.0411(5) Uani 1 1 d . . . . .
H1A H 0.2786 0.6165 -0.0204 0.049 Uiso 1 1 calc R . . . .
H1B H 0.3131 0.6209 -0.0414 0.049 Uiso 1 1 calc R . . . .
C2 C 0.30546(4) 0.55001(16) 0.1476(2) 0.0357(5) Uani 1 1 d . . . . .
H2A H 0.3214 0.5776 0.2193 0.043 Uiso 1 1 calc R . . . .
H2B H 0.2874 0.5395 0.1962 0.043 Uiso 1 1 calc R . . . .
C3 C 0.31528(5) 0.44366(18) 0.0929(2) 0.0413(5) Uani 1 1 d . . . . .
H3A H 0.3150 0.3908 0.1705 0.050 Uiso 1 1 calc R . . . .
H3B H 0.3005 0.4209 0.0125 0.050 Uiso 1 1 calc R . . . .
C4 C 0.34613(5) 0.4434(2) 0.0425(2) 0.0440(5) Uani 1 1 d . . . . .
H4A H 0.3470 0.5010 -0.0282 0.053 Uiso 1 1 calc R . . . .
H4B H 0.3489 0.3757 -0.0073 0.053 Uiso 1 1 calc R . . . .
C5 C 0.37185(5) 0.4573(2) 0.1612(2) 0.0451(6) Uani 1 1 d . . . . .
H5A H 0.3719 0.3975 0.2290 0.054 Uiso 1 1 calc R . . . .
H5B H 0.3687 0.5232 0.2145 0.054 Uiso 1 1 calc R . . . .
C6 C 0.40207(5) 0.4627(2) 0.1041(2) 0.0480(6) Uani 1 1 d . . . . .
H6A H 0.4022 0.5241 0.0389 0.058 Uiso 1 1 calc R . . . .
H6B H 0.4047 0.3981 0.0473 0.058 Uiso 1 1 calc R . . . .
C7 C 0.42839(5) 0.4724(2) 0.2207(2) 0.0463(6) Uani 1 1 d . . . . .
H7A H 0.4260 0.5376 0.2765 0.056 Uiso 1 1 calc R . . . .
H7B H 0.4281 0.4116 0.2868 0.056 Uiso 1 1 calc R . . . .
C8 C 0.45847(5) 0.4760(2) 0.1627(2) 0.0476(6) Uani 1 1 d . . . . .
H8A H 0.4605 0.4121 0.1038 0.057 Uiso 1 1 calc R . . . .
H8B H 0.4590 0.5383 0.0993 0.057 Uiso 1 1 calc R . . . .
C9 C 0.48487(5) 0.4817(2) 0.2788(2) 0.0453(6) Uani 1 1 d . . . . .
H9A H 0.4840 0.4206 0.3440 0.054 Uiso 1 1 calc R . . . .
H9B H 0.4831 0.5469 0.3356 0.054 Uiso 1 1 calc R . . . .
C10 C 0.27864(5) 0.77634(18) 0.2320(3) 0.0491(6) Uani 1 1 d D . . . .
H10A H 0.2584 0.7472 0.2057 0.059 Uiso 0.767(3) 1 calc R . P A 1
H10B H 0.2889 0.7330 0.3106 0.059 Uiso 0.767(3) 1 calc R . P A 1
H10C H 0.2616 0.7281 0.2063 0.059 Uiso 0.233(3) 1 calc R . P A 2
H10D H 0.2917 0.7401 0.3091 0.059 Uiso 0.233(3) 1 calc R . P A 2
C27 C 0.66173(4) 0.78487(18) 0.3325(3) 0.0453(6) Uani 1 1 d D . . . .
H27A H 0.6593 0.8547 0.2849 0.054 Uiso 0.767(3) 1 calc R . P A 1
H27B H 0.6586 0.7299 0.2573 0.054 Uiso 0.767(3) 1 calc R . P A 1
H27C H 0.6609 0.8457 0.2658 0.054 Uiso 0.233(3) 1 calc R . P A 2
H27D H 0.6572 0.7204 0.2743 0.054 Uiso 0.233(3) 1 calc R . P A 2
C11 C 0.27667(6) 0.8938(2) 0.2808(3) 0.0441(8) Uani 0.767(3) 1 d D U P A 1
H11A H 0.2965 0.9270 0.2800 0.053 Uiso 0.767(3) 1 calc R . P A 1
H11B H 0.2625 0.9317 0.2103 0.053 Uiso 0.767(3) 1 calc R . P A 1
C12 C 0.26673(6) 0.9081(2) 0.4293(3) 0.0471(8) Uani 0.767(3) 1 d D U P A 1
H12A H 0.2646 0.9847 0.4472 0.056 Uiso 0.767(3) 1 calc R . P A 1
H12B H 0.2468 0.8754 0.4297 0.056 Uiso 0.767(3) 1 calc R . P A 1
C13 C 0.28744(6) 0.8617(3) 0.5505(3) 0.0416(9) Uani 0.767(3) 1 d D U P A 1
H13A H 0.2876 0.7838 0.5398 0.050 Uiso 0.767(3) 1 calc R . P A 1
H13B H 0.2795 0.8780 0.6420 0.050 Uiso 0.767(3) 1 calc R . P A 1
C14 C 0.31981(5) 0.9030(2) 0.5584(3) 0.0428(7) Uani 0.767(3) 1 d D U P A 1
H14A H 0.3286 0.8792 0.4722 0.051 Uiso 0.767(3) 1 calc R . P A 1
H14B H 0.3196 0.9812 0.5581 0.051 Uiso 0.767(3) 1 calc R . P A 1
C15 C 0.33906(6) 0.8649(3) 0.6899(4) 0.0503(9) Uani 0.767(3) 1 d D U P A 1
H15A H 0.3390 0.7866 0.6897 0.060 Uiso 0.767(3) 1 calc R . P A 1
H15B H 0.3300 0.8884 0.7754 0.060 Uiso 0.767(3) 1 calc R . P A 1
C16 C 0.37134(5) 0.9028(3) 0.7041(4) 0.0514(8) Uani 0.767(3) 1 d D U P A 1
H16A H 0.3714 0.9810 0.7095 0.062 Uiso 0.767(3) 1 calc R . P A 1
H16B H 0.3817 0.8759 0.7957 0.062 Uiso 0.767(3) 1 calc R . P A 1
C17 C 0.38916(7) 0.8695(4) 0.5836(6) 0.0518(12) Uani 0.767(3) 1 d D U P A 1
H17A H 0.3836 0.9152 0.4992 0.062 Uiso 0.767(3) 1 calc R . P A 1
H17B H 0.3840 0.7957 0.5557 0.062 Uiso 0.767(3) 1 calc R . P A 1
C18 C 0.42270(6) 0.8771(4) 0.6270(4) 0.0552(9) Uani 0.767(3) 1 d D U P A 1
H18A H 0.4282 0.8278 0.7076 0.066 Uiso 0.767(3) 1 calc R . P A 1
H18B H 0.4274 0.9496 0.6626 0.066 Uiso 0.767(3) 1 calc R . P A 1
C19 C 0.44220(7) 0.8526(4) 0.5092(5) 0.0555(13) Uani 0.767(3) 1 d D U P A 1
H19A H 0.4364 0.7830 0.4664 0.067 Uiso 0.767(3) 1 calc R . P A 1
H19B H 0.4387 0.9067 0.4329 0.067 Uiso 0.767(3) 1 calc R . P A 1
C20 C 0.47533(7) 0.8506(4) 0.5646(5) 0.0597(11) Uani 0.767(3) 1 d D U P A 1
H20A H 0.4808 0.9196 0.6101 0.072 Uiso 0.767(3) 1 calc R . P A 1
H20B H 0.4787 0.7956 0.6396 0.072 Uiso 0.767(3) 1 calc R . P A 1
C21 C 0.49598(7) 0.8291(4) 0.4510(5) 0.0602(14) Uani 0.767(3) 1 d D U P A 1
H21A H 0.4931 0.8851 0.3770 0.072 Uiso 0.767(3) 1 calc R . P A 1
H21B H 0.4904 0.7607 0.4041 0.072 Uiso 0.767(3) 1 calc R . P A 1
C22 C 0.52884(7) 0.8256(4) 0.5118(5) 0.0623(12) Uani 0.767(3) 1 d D U P A 1
H22A H 0.5317 0.7685 0.5841 0.075 Uiso 0.767(3) 1 calc R . P A 1
H22B H 0.5341 0.8933 0.5614 0.075 Uiso 0.767(3) 1 calc R . P A 1
C23 C 0.55034(7) 0.8071(4) 0.3997(5) 0.0597(15) Uani 0.767(3) 1 d D U P A 1
H23A H 0.5453 0.7393 0.3500 0.072 Uiso 0.767(3) 1 calc R . P A 1
H23B H 0.5478 0.8644 0.3275 0.072 Uiso 0.767(3) 1 calc R . P A 1
C24 C 0.58279(7) 0.8041(4) 0.4667(5) 0.0612(11) Uani 0.767(3) 1 d D U P A 1
H24A H 0.5868 0.8697 0.5234 0.073 Uiso 0.767(3) 1 calc R . P A 1
H24B H 0.5850 0.7441 0.5348 0.073 Uiso 0.767(3) 1 calc R . P A 1
C25 C 0.60636(8) 0.7940(7) 0.3690(6) 0.0583(15) Uani 0.767(3) 1 d D U P A 1
H25A H 0.6065 0.8602 0.3128 0.070 Uiso 0.767(3) 1 calc R . P A 1
H25B H 0.6004 0.7363 0.3004 0.070 Uiso 0.767(3) 1 calc R . P A 1
C26 C 0.63793(9) 0.7726(7) 0.4342(7) 0.072(3) Uani 0.767(3) 1 d D U P A 1
H26A H 0.6389 0.6996 0.4725 0.086 Uiso 0.767(3) 1 calc R . P A 1
H26B H 0.6428 0.8213 0.5161 0.086 Uiso 0.767(3) 1 calc R . P A 1
C11A C 0.26584(18) 0.8678(7) 0.3036(9) 0.0441(8) Uani 0.233(3) 1 d D U P A 2
H11C H 0.2472 0.8459 0.3416 0.053 Uiso 0.233(3) 1 calc R . P A 2
H11D H 0.2608 0.9251 0.2330 0.053 Uiso 0.233(3) 1 calc R . P A 2
C12A C 0.2881(2) 0.9088(6) 0.4260(7) 0.047(2) Uani 0.233(3) 1 d D U P A 2
H12C H 0.2795 0.9711 0.4698 0.056 Uiso 0.233(3) 1 calc R . P A 2
H12D H 0.3065 0.9320 0.3869 0.056 Uiso 0.233(3) 1 calc R . P A 2
C13A C 0.2962(2) 0.8252(7) 0.5415(9) 0.046(3) Uani 0.233(3) 1 d D U P A 2
H13C H 0.2777 0.7899 0.5642 0.055 Uiso 0.233(3) 1 calc R . P A 2
H13D H 0.3091 0.7709 0.5041 0.055 Uiso 0.233(3) 1 calc R . P A 2
C14A C 0.31231(14) 0.8723(7) 0.6775(7) 0.047(2) Uani 0.233(3) 1 d D U P A 2
H14C H 0.3159 0.8157 0.7501 0.057 Uiso 0.233(3) 1 calc R . P A 2
H14D H 0.2992 0.9256 0.7152 0.057 Uiso 0.233(3) 1 calc R . P A 2
C15A C 0.34190(14) 0.9243(7) 0.6579(12) 0.047(2) Uani 0.233(3) 1 d D U P A 2
H15C H 0.3386 0.9762 0.5788 0.056 Uiso 0.233(3) 1 calc R . P A 2
H15D H 0.3490 0.9638 0.7463 0.056 Uiso 0.233(3) 1 calc R . P A 2
C16A C 0.36610(14) 0.8482(7) 0.6254(12) 0.044(2) Uani 0.233(3) 1 d D U P A 2
H16C H 0.3584 0.8048 0.5415 0.053 Uiso 0.233(3) 1 calc R . P A 2
H16D H 0.3705 0.7998 0.7080 0.053 Uiso 0.233(3) 1 calc R . P A 2
C17A C 0.3950(2) 0.9003(8) 0.595(2) 0.047(3) Uani 0.233(3) 1 d D U P A 2
H17C H 0.3911 0.9417 0.5052 0.056 Uiso 0.233(3) 1 calc R . P A 2
H17D H 0.4014 0.9505 0.6733 0.056 Uiso 0.233(3) 1 calc R . P A 2
C18A C 0.42038(15) 0.8243(7) 0.5799(14) 0.048(3) Uani 0.233(3) 1 d D U P A 2
H18C H 0.4139 0.7736 0.5022 0.057 Uiso 0.233(3) 1 calc R . P A 2
H18D H 0.4245 0.7835 0.6699 0.057 Uiso 0.233(3) 1 calc R . P A 2
C19A C 0.44914(18) 0.8767(9) 0.548(2) 0.052(3) Uani 0.233(3) 1 d D U P A 2
H19C H 0.4450 0.9180 0.4581 0.063 Uiso 0.233(3) 1 calc R . P A 2
H19D H 0.4556 0.9271 0.6258 0.063 Uiso 0.233(3) 1 calc R . P A 2
C20A C 0.47448(17) 0.8009(8) 0.5317(18) 0.056(3) Uani 0.233(3) 1 d D U P A 2
H20C H 0.4676 0.7482 0.4572 0.068 Uiso 0.233(3) 1 calc R . P A 2
H20D H 0.4794 0.7624 0.6231 0.068 Uiso 0.233(3) 1 calc R . P A 2
C21A C 0.50266(18) 0.8531(9) 0.4918(19) 0.055(3) Uani 0.233(3) 1 d D U P A 2
H21C H 0.4980 0.8889 0.3982 0.066 Uiso 0.233(3) 1 calc R . P A 2
H21D H 0.5091 0.9079 0.5640 0.066 Uiso 0.233(3) 1 calc R . P A 2
C22A C 0.52832(17) 0.7768(9) 0.4821(18) 0.057(3) Uani 0.233(3) 1 d D U P A 2
H22C H 0.5335 0.7432 0.5768 0.069 Uiso 0.233(3) 1 calc R . P A 2
H22D H 0.5216 0.7203 0.4128 0.069 Uiso 0.233(3) 1 calc R . P A 2
C23A C 0.5561(2) 0.8279(10) 0.437(2) 0.058(4) Uani 0.233(3) 1 d D U P A 2
H23C H 0.5614 0.8900 0.4986 0.070 Uiso 0.233(3) 1 calc R . P A 2
H23D H 0.5515 0.8539 0.3370 0.070 Uiso 0.233(3) 1 calc R . P A 2
C24A C 0.58284(17) 0.7541(10) 0.4441(18) 0.058(3) Uani 0.233(3) 1 d D U P A 2
H24C H 0.5921 0.7497 0.5447 0.070 Uiso 0.233(3) 1 calc R . P A 2
H24D H 0.5758 0.6824 0.4141 0.070 Uiso 0.233(3) 1 calc R . P A 2
C25A C 0.60624(17) 0.789(2) 0.3507(18) 0.059(4) Uani 0.233(3) 1 d D U P A 2
H25C H 0.6003 0.8586 0.3076 0.071 Uiso 0.233(3) 1 calc R . P A 2
H25D H 0.6068 0.7378 0.2717 0.071 Uiso 0.233(3) 1 calc R . P A 2
C26A C 0.6375(2) 0.7990(18) 0.4311(15) 0.037(3) Uani 0.233(3) 1 d D U P A 2
H26C H 0.6401 0.7449 0.5077 0.045 Uiso 0.233(3) 1 calc R . P A 2
H26D H 0.6397 0.8695 0.4770 0.045 Uiso 0.233(3) 1 calc R . P A 2

loop_
_atom_site_aniso_label
_atom_site_aniso_U_11
_atom_site_aniso_U_22
_atom_site_aniso_U_33
_atom_site_aniso_U_23
_atom_site_aniso_U_13
_atom_site_aniso_U_12
P1 0.0288(3) 0.0496(4) 0.0532(4) 0.0115(3) 0.0087(2) 0.0063(2)
C1 0.0293(10) 0.0588(14) 0.0344(12) 0.0021(10) 0.0001(8) 0.0023(10)
C2 0.0296(10) 0.0450(12) 0.0327(11) -0.0031(9) 0.0045(8) -0.0062(9)
C3 0.0366(11) 0.0473(13) 0.0396(12) -0.0058(9) 0.0031(9) -0.0030(9)
C4 0.0389(12) 0.0606(15) 0.0330(12) -0.0078(10) 0.0058(9) 0.0047(10)
C5 0.0332(11) 0.0730(16) 0.0302(11) -0.0022(10) 0.0085(9) 0.0016(11)
C6 0.0358(12) 0.0793(18) 0.0305(12) -0.0008(11) 0.0110(9) 0.0044(11)
C7 0.0328(12) 0.0771(17) 0.0310(11) 0.0049(10) 0.0115(9) 0.0037(11)
C8 0.0352(12) 0.0767(17) 0.0329(12) 0.0013(11) 0.0131(9) 0.0045(11)
C9 0.0348(12) 0.0705(16) 0.0331(12) 0.0015(10) 0.0142(9) -0.0006(11)
C10 0.0367(12) 0.0585(15) 0.0535(15) 0.0049(11) 0.0108(10) 0.0116(11)
C27 0.0299(11) 0.0412(13) 0.0658(16) 0.0026(11) 0.0100(10) -0.0001(9)
C11 0.0171(15) 0.0492(18) 0.0671(19) 0.0051(14) 0.0096(13) 0.0071(12)
C12 0.0231(15) 0.0414(16) 0.078(2) -0.0082(15) 0.0117(13) 0.0013(12)
C13 0.0265(17) 0.0392(19) 0.062(2) -0.0031(15) 0.0161(14) 0.0003(14)
C14 0.0272(14) 0.0395(16) 0.063(2) -0.0043(13) 0.0115(13) 0.0022(12)
C15 0.0313(17) 0.055(2) 0.066(2) 0.0017(17) 0.0119(14) 0.0034(16)
C16 0.0276(15) 0.056(2) 0.071(2) -0.0017(18) 0.0096(14) 0.0022(14)
C17 0.0289(18) 0.050(3) 0.078(3) 0.009(2) 0.0132(19) -0.0018(17)
C18 0.0269(16) 0.061(3) 0.080(3) 0.0052(19) 0.0154(16) -0.0003(15)
C19 0.0297(18) 0.059(3) 0.080(3) 0.004(2) 0.0150(19) -0.0039(17)
C20 0.0283(18) 0.065(3) 0.089(3) -0.001(2) 0.0186(17) -0.0048(17)
C21 0.0307(18) 0.060(3) 0.093(4) 0.001(2) 0.021(2) -0.0053(18)
C22 0.0279(18) 0.065(3) 0.097(3) 0.001(2) 0.0223(18) -0.0051(17)
C23 0.0332(19) 0.053(3) 0.096(4) 0.005(2) 0.020(2) -0.0022(18)
C24 0.0337(19) 0.060(3) 0.094(3) 0.000(2) 0.0240(18) -0.0039(18)
C25 0.040(3) 0.047(3) 0.090(3) 0.005(3) 0.020(2) 0.002(2)
C26 0.035(3) 0.099(6) 0.083(4) 0.006(3) 0.014(2) -0.010(2)
C11A 0.0171(15) 0.0492(18) 0.0671(19) 0.0051(14) 0.0096(13) 0.0071(12)
C12A 0.029(5) 0.044(5) 0.067(5) -0.002(4) 0.007(4) 0.008(4)
C13A 0.032(5) 0.052(6) 0.055(5) 0.001(5) 0.006(4) 0.009(5)
C14A 0.034(5) 0.050(5) 0.057(5) -0.004(4) 0.004(4) 0.003(4)
C15A 0.049(5) 0.034(5) 0.055(6) -0.006(4) -0.001(4) -0.001(4)
C16A 0.044(5) 0.035(5) 0.054(5) 0.000(4) 0.007(4) -0.004(4)
C17A 0.048(6) 0.031(6) 0.064(6) 0.007(5) 0.014(6) -0.004(5)
C18A 0.051(5) 0.034(5) 0.059(6) 0.007(5) 0.006(5) -0.005(4)
C19A 0.042(6) 0.047(6) 0.069(7) 0.004(5) 0.009(5) -0.010(5)
C20A 0.046(6) 0.046(6) 0.076(7) 0.005(6) 0.005(5) -0.001(5)
C21A 0.050(6) 0.044(6) 0.071(7) -0.004(5) 0.008(5) -0.018(5)
C22A 0.044(6) 0.048(6) 0.079(7) -0.007(6) 0.004(5) -0.005(5)
C23A 0.045(6) 0.048(6) 0.081(7) -0.014(6) 0.008(6) -0.016(5)
C24A 0.036(5) 0.048(7) 0.091(7) -0.008(6) 0.007(5) -0.011(5)
C25A 0.025(7) 0.060(8) 0.097(8) -0.005(7) 0.024(6) 0.008(7)
C26A 0.022(6) 0.031(6) 0.063(7) 0.009(5) 0.023(5) 0.003(4)

loop_
_atom_type_symbol
_atom_type_description
_atom_type_scat_dispersion_real
_atom_type_scat_dispersion_imag
_atom_type_scat_source
C C 0.0181 0.0091 'International Tables Vol C Tables 4.2.6.8 and 6.1.1.4'
H H 0.0000 0.0000 'International Tables Vol C Tables 4.2.6.8 and 6.1.1.4'
P P 0.2955 0.4335 'International Tables Vol C Tables 4.2.6.8 and 6.1.1.4'

loop_
_geom_angle_atom_site_label_1
_geom_angle_atom_site_label_2
_geom_angle_atom_site_label_3
_geom_angle
_geom_angle_site_symmetry_1
_geom_angle_site_symmetry_3
_geom_angle_publ_flag
C1 P1 C27 100.32(10) . 2_655 ?
C10 P1 C1 102.06(10) . . ?
C10 P1 C27 100.30(11) . 2_655 ?
P1 C1 H1A 107.5 . . ?
P1 C1 H1B 107.5 . . ?
H1A C1 H1B 107.0 . . ?
C2 C1 P1 119.09(15) . . ?
C2 C1 H1A 107.5 . . ?
C2 C1 H1B 107.5 . . ?
C1 C2 H2A 108.9 . . ?
C1 C2 H2B 108.9 . . ?
H2A C2 H2B 107.7 . . ?
C3 C2 C1 113.28(17) . . ?
C3 C2 H2A 108.9 . . ?
C3 C2 H2B 108.9 . . ?
C2 C3 H3A 108.6 . . ?
C2 C3 H3B 108.6 . . ?
H3A C3 H3B 107.5 . . ?
C4 C3 C2 114.79(18) . . ?
C4 C3 H3A 108.6 . . ?
C4 C3 H3B 108.6 . . ?
C3 C4 H4A 108.6 . . ?
C3 C4 H4B 108.6 . . ?
C3 C4 C5 114.67(17) . . ?
H4A C4 H4B 107.6 . . ?
C5 C4 H4A 108.6 . . ?
C5 C4 H4B 108.6 . . ?
C4 C5 H5A 109.1 . . ?
C4 C5 H5B 109.1 . . ?
C4 C5 C6 112.56(17) . . ?
H5A C5 H5B 107.8 . . ?
C6 C5 H5A 109.1 . . ?
C6 C5 H5B 109.1 . . ?
C5 C6 H6A 108.8 . . ?
C5 C6 H6B 108.8 . . ?
C5 C6 C7 113.87(17) . . ?
H6A C6 H6B 107.7 . . ?
C7 C6 H6A 108.8 . . ?
C7 C6 H6B 108.8 . . ?
C6 C7 H7A 108.9 . . ?
C6 C7 H7B 108.9 . . ?
H7A C7 H7B 107.7 . . ?
C8 C7 C6 113.41(18) . . ?
C8 C7 H7A 108.9 . . ?
C8 C7 H7B 108.9 . . ?
C7 C8 H8A 108.8 . . ?
C7 C8 H8B 108.8 . . ?
H8A C8 H8B 107.7 . . ?
C9 C8 C7 113.63(17) . . ?
C9 C8 H8A 108.8 . . ?
C9 C8 H8B 108.8 . . ?
C8 C9 C9 113.8(2) . 2_655 ?
C8 C9 H9A 108.8 . . ?
C8 C9 H9B 108.8 . . ?
C9 C9 H9A 108.8 2_655 . ?
C9 C9 H9B 108.8 2_655 . ?
H9A C9 H9B 107.7 . . ?
P1 C10 H10A 110.2 . . ?
P1 C10 H10B 110.2 . . ?
P1 C10 H10C 104.9 . . ?
P1 C10 H10D 104.9 . . ?
H10A C10 H10B 108.5 . . ?
H10C C10 H10D 105.8 . . ?
C11 C10 P1 107.63(17) . . ?
C11 C10 H10A 110.2 . . ?
C11 C10 H10B 110.2 . . ?
C11A C10 P1 129.6(4) . . ?
C11A C10 H10C 104.9 . . ?
C11A C10 H10D 104.9 . . ?
P1 C27 H27A 108.9 2_655 . ?
P1 C27 H27B 108.9 2_655 . ?
P1 C27 H27C 108.4 2_655 . ?
P1 C27 H27D 108.4 2_655 . ?
H27A C27 H27B 107.7 . . ?
H27C C27 H27D 107.5 . . ?
C26 C27 P1 113.3(3) . 2_655 ?
C26 C27 H27A 108.9 . . ?
C26 C27 H27B 108.9 . . ?
C26A C27 P1 115.5(6) . 2_655 ?
C26A C27 H27C 108.4 . . ?
C26A C27 H27D 108.4 . . ?
C10 C11 H11A 108.6 . . ?
C10 C11 H11B 108.6 . . ?
H11A C11 H11B 107.6 . . ?
C12 C11 C10 114.6(2) . . ?
C12 C11 H11A 108.6 . . ?
C12 C11 H11B 108.6 . . ?
C11 C12 H12A 108.5 . . ?
C11 C12 H12B 108.5 . . ?
H12A C12 H12B 107.5 . . ?
C13 C12 C11 115.0(2) . . ?
C13 C12 H12A 108.5 . . ?
C13 C12 H12B 108.5 . . ?
C12 C13 H13A 108.8 . . ?
C12 C13 H13B 108.8 . . ?
C12 C13 C14 113.8(3) . . ?
H13A C13 H13B 107.7 . . ?
C14 C13 H13A 108.8 . . ?
C14 C13 H13B 108.8 . . ?
C13 C14 H14A 109.1 . . ?
C13 C14 H14B 109.1 . . ?
H14A C14 H14B 107.8 . . ?
C15 C14 C13 112.5(2) . . ?
C15 C14 H14A 109.1 . . ?
C15 C14 H14B 109.1 . . ?
C14 C15 H15A 108.5 . . ?
C14 C15 H15B 108.5 . . ?
C14 C15 C16 115.2(3) . . ?
H15A C15 H15B 107.5 . . ?
C16 C15 H15A 108.5 . . ?
C16 C15 H15B 108.5 . . ?
C15 C16 H16A 108.4 . . ?
C15 C16 H16B 108.4 . . ?
H16A C16 H16B 107.5 . . ?
C17 C16 C15 115.5(3) . . ?
C17 C16 H16A 108.4 . . ?
C17 C16 H16B 108.4 . . ?
C16 C17 H17A 109.2 . . ?
C16 C17 H17B 109.2 . . ?
C16 C17 C18 112.2(4) . . ?
H17A C17 H17B 107.9 . . ?
C18 C17 H17A 109.2 . . ?
C18 C17 H17B 109.2 . . ?
C17 C18 H18A 108.4 . . ?
C17 C18 H18B 108.4 . . ?
C17 C18 C19 115.6(3) . . ?
H18A C18 H18B 107.4 . . ?
C19 C18 H18A 108.4 . . ?
C19 C18 H18B 108.4 . . ?
C18 C19 H19A 109.1 . . ?
C18 C19 H19B 109.1 . . ?
H19A C19 H19B 107.9 . . ?
C20 C19 C18 112.4(3) . . ?
C20 C19 H19A 109.1 . . ?
C20 C19 H19B 109.1 . . ?
C19 C20 H20A 108.6 . . ?
C19 C20 H20B 108.6 . . ?
H20A C20 H20B 107.5 . . ?
C21 C20 C19 114.8(3) . . ?
C21 C20 H20A 108.6 . . ?
C21 C20 H20B 108.6 . . ?
C20 C21 H21A 109.0 . . ?
C20 C21 H21B 109.0 . . ?
C20 C21 C22 113.0(4) . . ?
H21A C21 H21B 107.8 . . ?
C22 C21 H21A 109.0 . . ?
C22 C21 H21B 109.0 . . ?
C21 C22 H22A 108.7 . . ?
C21 C22 H22B 108.7 . . ?
C21 C22 C23 114.4(4) . . ?
H22A C22 H22B 107.6 . . ?
C23 C22 H22A 108.7 . . ?
C23 C22 H22B 108.7 . . ?
C22 C23 H23A 109.2 . . ?
C22 C23 H23B 109.2 . . ?
H23A C23 H23B 107.9 . . ?
C24 C23 C22 112.0(4) . . ?
C24 C23 H23A 109.2 . . ?
C24 C23 H23B 109.2 . . ?
C23 C24 H24A 107.8 . . ?
C23 C24 H24B 107.8 . . ?
H24A C24 H24B 107.2 . . ?
C25 C24 C23 117.8(4) . . ?
C25 C24 H24A 107.8 . . ?
C25 C24 H24B 107.8 . . ?
C24 C25 H25A 107.8 . . ?
C24 C25 H25B 107.8 . . ?
C24 C25 C26 118.2(4) . . ?
H25A C25 H25B 107.1 . . ?
C26 C25 H25A 107.8 . . ?
C26 C25 H25B 107.8 . . ?
C27 C26 H26A 108.5 . . ?
C27 C26 H26B 108.5 . . ?
C25 C26 C27 115.3(4) . . ?
C25 C26 H26A 108.5 . . ?
C25 C26 H26B 108.5 . . ?
H26A C26 H26B 107.5 . . ?
C10 C11A H11C 109.6 . . ?
C10 C11A H11D 109.6 . . ?
C10 C11A C12A 110.4(5) . . ?
H11C C11A H11D 108.1 . . ?
C12A C11A H11C 109.6 . . ?
C12A C11A H11D 109.6 . . ?
C11A C12A H12C 109.1 . . ?
C11A C12A H12D 109.1 . . ?
C11A C12A C13A 112.5(5) . . ?
H12C C12A H12D 107.8 . . ?
C13A C12A H12C 109.1 . . ?
C13A C12A H12D 109.1 . . ?
C12A C13A H13C 109.2 . . ?
C12A C13A H13D 109.2 . . ?
H13C C13A H13D 107.9 . . ?
C14A C13A C12A 112.2(6) . . ?
C14A C13A H13C 109.2 . . ?
C14A C13A H13D 109.2 . . ?
C13A C14A H14C 108.7 . . ?
C13A C14A H14D 108.7 . . ?
C13A C14A C15A 114.2(6) . . ?
H14C C14A H14D 107.6 . . ?
C15A C14A H14C 108.7 . . ?
C15A C14A H14D 108.7 . . ?
C14A C15A H15C 108.6 . . ?
C14A C15A H15D 108.6 . . ?
H15C C15A H15D 107.6 . . ?
C16A C15A C14A 114.5(6) . . ?
C16A C15A H15C 108.6 . . ?
C16A C15A H15D 108.6 . . ?
C15A C16A H16C 108.6 . . ?
C15A C16A H16D 108.6 . . ?
C15A C16A C17A 114.7(6) . . ?
H16C C16A H16D 107.6 . . ?
C17A C16A H16C 108.6 . . ?
C17A C16A H16D 108.6 . . ?
C16A C17A H17C 108.6 . . ?
C16A C17A H17D 108.6 . . ?
H17C C17A H17D 107.6 . . ?
C18A C17A C16A 114.7(7) . . ?
C18A C17A H17C 108.6 . . ?
C18A C17A H17D 108.6 . . ?
C17A C18A H18C 108.6 . . ?
C17A C18A H18D 108.6 . . ?
C17A C18A C19A 114.5(6) . . ?
H18C C18A H18D 107.6 . . ?
C19A C18A H18C 108.6 . . ?
C19A C18A H18D 108.6 . . ?
C18A C19A H19C 108.6 . . ?
C18A C19A H19D 108.6 . . ?
H19C C19A H19D 107.6 . . ?
C20A C19A C18A 114.6(7) . . ?
C20A C19A H19C 108.6 . . ?
C20A C19A H19D 108.6 . . ?
C19A C20A H20C 108.7 . . ?
C19A C20A H20D 108.7 . . ?
C19A C20A C21A 114.4(6) . . ?
H20C C20A H20D 107.6 . . ?
C21A C20A H20C 108.7 . . ?
C21A C20A H20D 108.7 . . ?
C20A C21A H21C 108.8 . . ?
C20A C21A H21D 108.8 . . ?
H21C C21A H21D 107.7 . . ?
C22A C21A C20A 113.9(7) . . ?
C22A C21A H21C 108.8 . . ?
C22A C21A H21D 108.8 . . ?
C21A C22A H22C 108.7 . . ?
C21A C22A H22D 108.7 . . ?
H22C C22A H22D 107.6 . . ?
C23A C22A C21A 114.0(7) . . ?
C23A C22A H22C 108.7 . . ?
C23A C22A H22D 108.7 . . ?
C22A C23A H23C 108.8 . . ?
C22A C23A H23D 108.8 . . ?
C22A C23A C24A 113.7(7) . . ?
H23C C23A H23D 107.7 . . ?
C24A C23A H23C 108.8 . . ?
C24A C23A H23D 108.8 . . ?
C23A C24A H24C 108.9 . . ?
C23A C24A H24D 108.9 . . ?
H24C C24A H24D 107.7 . . ?
C25A C24A C23A 113.3(7) . . ?
C25A C24A H24C 108.9 . . ?
C25A C24A H24D 108.9 . . ?
C24A C25A H25C 108.8 . . ?
C24A C25A H25D 108.8 . . ?
C24A C25A C26A 113.8(8) . . ?
H25C C25A H25D 107.7 . . ?
C26A C25A H25C 108.8 . . ?
C26A C25A H25D 108.8 . . ?
C27 C26A H26C 109.2 . . ?
C27 C26A H26D 109.2 . . ?
C25A C26A C27 112.1(7) . . ?
C25A C26A H26C 109.2 . . ?
C25A C26A H26D 109.2 . . ?
H26C C26A H26D 107.9 . . ?

loop_
_geom_bond_atom_site_label_1
_geom_bond_atom_site_label_2
_geom_bond_distance
_geom_bond_site_symmetry_2
_geom_bond_publ_flag
P1 C1 1.848(2) . ?
P1 C10 1.832(2) . ?
P1 C27 1.850(2) 2_655 ?
C1 H1A 0.9900 . ?
C1 H1B 0.9900 . ?
C1 C2 1.526(3) . ?
C2 H2A 0.9900 . ?
C2 H2B 0.9900 . ?
C2 C3 1.523(3) . ?
C3 H3A 0.9900 . ?
C3 H3B 0.9900 . ?
C3 C4 1.521(3) . ?
C4 H4A 0.9900 . ?
C4 H4B 0.9900 . ?
C4 C5 1.523(3) . ?
C5 H5A 0.9900 . ?
C5 H5B 0.9900 . ?
C5 C6 1.523(3) . ?
C6 H6A 0.9900 . ?
C6 H6B 0.9900 . ?
C6 C7 1.524(3) . ?
C7 H7A 0.9900 . ?
C7 H7B 0.9900 . ?
C7 C8 1.520(3) . ?
C8 H8A 0.9900 . ?
C8 H8B 0.9900 . ?
C8 C9 1.520(3) . ?
C9 C9 1.525(4) 2_655 ?
C9 H9A 0.9900 . ?
C9 H9B 0.9900 . ?
C10 H10A 0.9900 . ?
C10 H10B 0.9900 . ?
C10 H10C 0.9900 . ?
C10 H10D 0.9900 . ?
C10 C11 1.560(3) . ?
C10 C11A 1.488(6) . ?
C27 P1 1.850(2) 2_655 ?
C27 H27A 0.9900 . ?
C27 H27B 0.9900 . ?
C27 H27C 0.9900 . ?
C27 H27D 0.9900 . ?
C27 C26 1.526(4) . ?
C27 C26A 1.524(7) . ?
C11 H11A 0.9900 . ?
C11 H11B 0.9900 . ?
C11 C12 1.525(4) . ?
C12 H12A 0.9900 . ?
C12 H12B 0.9900 . ?
C12 C13 1.506(4) . ?
C13 H13A 0.9900 . ?
C13 H13B 0.9900 . ?
C13 C14 1.544(3) . ?
C14 H14A 0.9900 . ?
C14 H14B 0.9900 . ?
C14 C15 1.504(4) . ?
C15 H15A 0.9900 . ?
C15 H15B 0.9900 . ?
C15 C16 1.524(3) . ?
C16 H16A 0.9900 . ?
C16 H16B 0.9900 . ?
C16 C17 1.522(5) . ?
C17 H17A 0.9900 . ?
C17 H17B 0.9900 . ?
C17 C18 1.523(4) . ?
C18 H18A 0.9900 . ?
C18 H18B 0.9900 . ?
C18 C19 1.524(4) . ?
C19 H19A 0.9900 . ?
C19 H19B 0.9900 . ?
C19 C20 1.524(4) . ?
C20 H20A 0.9900 . ?
C20 H20B 0.9900 . ?
C20 C21 1.520(4) . ?
C21 H21A 0.9900 . ?
C21 H21B 0.9900 . ?
C21 C22 1.526(4) . ?
C22 H22A 0.9900 . ?
C22 H22B 0.9900 . ?
C22 C23 1.530(4) . ?
C23 H23A 0.9900 . ?
C23 H23B 0.9900 . ?
C23 C24 1.525(4) . ?
C24 H24A 0.9900 . ?
C24 H24B 0.9900 . ?
C24 C25 1.489(5) . ?
C25 H25A 0.9900 . ?
C25 H25B 0.9900 . ?
C25 C26 1.508(5) . ?
C26 H26A 0.9900 . ?
C26 H26B 0.9900 . ?
C11A H11C 0.9900 . ?
C11A H11D 0.9900 . ?
C11A C12A 1.527(6) . ?
C12A H12C 0.9900 . ?
C12A H12D 0.9900 . ?
C12A C13A 1.529(7) . ?
C13A H13C 0.9900 . ?
C13A H13D 0.9900 . ?
C13A C14A 1.517(6) . ?
C14A H14C 0.9900 . ?
C14A H14D 0.9900 . ?
C14A C15A 1.518(6) . ?
C15A H15C 0.9900 . ?
C15A H15D 0.9900 . ?
C15A C16A 1.513(6) . ?
C16A H16C 0.9900 . ?
C16A H16D 0.9900 . ?
C16A C17A 1.517(6) . ?
C17A H17C 0.9900 . ?
C17A H17D 0.9900 . ?
C17A C18A 1.514(7) . ?
C18A H18C 0.9900 . ?
C18A H18D 0.9900 . ?
C18A C19A 1.518(7) . ?
C19A H19C 0.9900 . ?
C19A H19D 0.9900 . ?
C19A C20A 1.512(7) . ?
C20A H20C 0.9900 . ?
C20A H20D 0.9900 . ?
C20A C21A 1.517(7) . ?
C21A H21C 0.9900 . ?
C21A H21D 0.9900 . ?
C21A C22A 1.517(7) . ?
C22A H22C 0.9900 . ?
C22A H22D 0.9900 . ?
C22A C23A 1.514(7) . ?
C23A H23C 0.9900 . ?
C23A H23D 0.9900 . ?
C23A C24A 1.521(7) . ?
C24A H24C 0.9900 . ?
C24A H24D 0.9900 . ?
C24A C25A 1.515(7) . ?
C25A H25C 0.9900 . ?
C25A H25D 0.9900 . ?
C25A C26A 1.524(7) . ?
C26A H26C 0.9900 . ?
C26A H26D 0.9900 . ?

loop_
_geom_torsion_atom_site_label_1
_geom_torsion_atom_site_label_2
_geom_torsion_atom_site_label_3
_geom_torsion_atom_site_label_4
_geom_torsion
_geom_torsion_site_symmetry_1
_geom_torsion_site_symmetry_2
_geom_torsion_site_symmetry_3
_geom_torsion_site_symmetry_4
_geom_torsion_publ_flag
P1 C1 C2 C3 -158.42(15) . . . . ?
P1 C10 C11 C12 -165.6(2) . . . . ?
P1 C10 C11A C12A -92.1(7) . . . . ?
P1 C27 C26 C25 172.9(5) 2_655 . . . ?
P1 C27 C26A C25A -170.6(15) 2_655 . . . ?
C1 P1 C10 C11 -177.95(16) . . . . ?
C1 P1 C10 C11A -166.0(4) . . . . ?
C1 C2 C3 C4 70.3(2) . . . . ?
C2 C3 C4 C5 68.9(3) . . . . ?
C3 C4 C5 C6 -176.8(2) . . . . ?
C4 C5 C6 C7 -177.8(2) . . . . ?
C5 C6 C7 C8 179.1(2) . . . . ?
C6 C7 C8 C9 -177.9(2) . . . . ?
C7 C8 C9 C9 178.14(16) . . . 2_655 ?
C10 P1 C1 C2 -46.01(18) . . . . ?
C10 C11 C12 C13 62.9(3) . . . . ?
C10 C11A C12A C13A -60.8(10) . . . . ?
C27 P1 C1 C2 56.99(18) 2_655 . . . ?
C27 P1 C10 C11 79.05(18) 2_655 . . . ?
C27 P1 C10 C11A 91.0(4) 2_655 . . . ?
C11 C12 C13 C14 55.9(4) . . . . ?
C12 C13 C14 C15 173.4(3) . . . . ?
C13 C14 C15 C16 180.0(3) . . . . ?
C14 C15 C16 C17 -60.6(5) . . . . ?
C15 C16 C17 C18 -160.9(4) . . . . ?
C16 C17 C18 C19 -175.9(4) . . . . ?
C17 C18 C19 C20 -174.0(4) . . . . ?
C18 C19 C20 C21 -178.6(4) . . . . ?
C19 C20 C21 C22 -178.8(4) . . . . ?
C20 C21 C22 C23 -178.4(4) . . . . ?
C21 C22 C23 C24 -179.9(4) . . . . ?
C22 C23 C24 C25 -175.9(5) . . . . ?
C23 C24 C25 C26 -169.9(6) . . . . ?
C24 C25 C26 C27 -168.4(6) . . . . ?
C11A C12A C13A C14A -166.6(8) . . . . ?
C12A C13A C14A C15A -61.7(11) . . . . ?
C13A C14A C15A C16A -68.5(11) . . . . ?
C14A C15A C16A C17A 175.6(12) . . . . ?
C15A C16A C17A C18A 173.0(13) . . . . ?
C16A C17A C18A C19A 179.4(14) . . . . ?
C17A C18A C19A C20A -179.6(15) . . . . ?
C18A C19A C20A C21A 176.9(14) . . . . ?
C19A C20A C21A C22A 177.6(14) . . . . ?
C20A C21A C22A C23A 177.7(14) . . . . ?
C21A C22A C23A C24A 173.1(15) . . . . ?
C22A C23A C24A C25A 158.8(14) . . . . ?
C23A C24A C25A C26A 126.2(17) . . . . ?
C24A C25A C26A C27 154.2(15) . . . . ?
